data_2206668
loop_
_publ_author_name
'Chellamuthu Muthamizhchelvan'
'Kolandaivelu Saminathan'
'Krishnan SethuSankar'
'Jan Fraanje'
'Rene Peschar'
'Kandasamy Sivakumar'

_publ_section_title
;1-Dimethylammoniomethyl-6,8-dimethyl-2-phenyl-1,2-dihydroimidazo[1,2-<i>a</i>][1,8]naphthyridine
 picrate monohydrate
;
_journal_coeditor_code CV6551
_journal_issue 9
_journal_name_full 'Acta Crystallographica Section E'
_journal_page_first o2910
_journal_page_last o2912
_journal_paper_doi 10.1107/S160053680502547X
_journal_volume 61
_journal_year 2005
_chemical_formula_iupac 'C21 H23 N4 +, C6 H2 N3 O7 -, H2 O'
_chemical_formula_moiety 'C21 H23 N4 +, C6 H2 N3 O7 -, H2 O'
_chemical_formula_sum 'C27 H27 N7 O8'
_chemical_formula_weight 577.56
_chemical_name_systematic
;
1-Dimethylamminiomethyl-6,8-dimethyl-2-phenyl-1,2-
dihydroimidazo[1,2-a][1,8]naphthyridine picrate monohydrate
;
_space_group_IT_number 2
_symmetry_cell_setting triclinic
_symmetry_space_group_name_Hall '-P 1'
_symmetry_space_group_name_H-M 'P -1'
_atom_sites_solution_hydrogens difmap
_atom_sites_solution_primary direct
_atom_sites_solution_secondary difmap
_audit_creation_method SHELXL97
_cell_angle_alpha 102.435(4)
_cell_angle_beta 98.938(6)
_cell_angle_gamma 92.123(5)
_cell_formula_units_Z 2
_cell_length_a 7.1449(8)
_cell_length_b 12.1932(7)
_cell_length_c 15.790(2)
_cell_measurement_reflns_used 25
_cell_measurement_temperature 293(2)
_cell_measurement_theta_max 50
_cell_measurement_theta_min 15
_cell_volume 1323.5(2)
_computing_cell_refinement 'CAD-4 EXPRESS'
_computing_data_collection 'CAD-4 EXPRESS (Enraf--Nonius, 1994)'
_computing_data_reduction 'XCAD4 (Harms & Wocadlo, 1995)'
_computing_molecular_graphics 'ORTEP-3 (Farrugia, 1997) and PLATON (Spek, 2003)'
_computing_publication_material SHELX97
_computing_structure_refinement SHELXL97
_computing_structure_solution 'SHELXS97 (Sheldrick, 1997)'
_diffrn_ambient_temperature 293(2)
_diffrn_measured_fraction_theta_full 0.974
_diffrn_measured_fraction_theta_max 0.974
_diffrn_measurement_device_type 'Enraf--Nonius CAD-4'
_diffrn_measurement_method \w-2\q
_diffrn_radiation_monochromator graphite
_diffrn_radiation_source 'fine-focus sealed tube'
_diffrn_radiation_type CuK\a
_diffrn_radiation_wavelength 1.54178
_diffrn_reflns_av_R_equivalents 0.0556
_diffrn_reflns_av_sigmaI/netI 0.0418
_diffrn_reflns_limit_h_max 8
_diffrn_reflns_limit_h_min -8
_diffrn_reflns_limit_k_max 14
_diffrn_reflns_limit_k_min -14
_diffrn_reflns_limit_l_max 19
_diffrn_reflns_limit_l_min -8
_diffrn_reflns_number 6062
_diffrn_reflns_theta_full 74.87
_diffrn_reflns_theta_max 74.87
_diffrn_reflns_theta_min 2.91
_diffrn_standards_decay_% 1
_diffrn_standards_interval_count 100
_diffrn_standards_number 2
_exptl_absorpt_coefficient_mu 0.920
_exptl_absorpt_correction_T_max 0.725
_exptl_absorpt_correction_T_min 0.621
_exptl_absorpt_correction_type psi-scan
_exptl_absorpt_process_details '(North et al., 1968)'
_exptl_crystal_colour yellow
_exptl_crystal_density_diffrn 1.449
_exptl_crystal_density_method 'not measured'
_exptl_crystal_description prism
_exptl_crystal_F_000 604
_exptl_crystal_size_max 0.50
_exptl_crystal_size_mid 0.40
_exptl_crystal_size_min 0.35
_refine_diff_density_max 0.350
_refine_diff_density_min -0.280
_refine_ls_extinction_coef 0.0061(7)
_refine_ls_extinction_expression Fc^*^=kFc[1+0.001xFc^2^\l^3^/sin(2\q)]^-1/4^
_refine_ls_extinction_method SHELXL97
_refine_ls_goodness_of_fit_ref 1.099
_refine_ls_hydrogen_treatment mixed
_refine_ls_matrix_type full
_refine_ls_number_parameters 392
_refine_ls_number_reflns 5289
_refine_ls_number_restraints 0
_refine_ls_restrained_S_all 1.099
_refine_ls_R_factor_all 0.0611
_refine_ls_R_factor_gt 0.0539
_refine_ls_shift/su_max 0.000
_refine_ls_shift/su_mean 0.000
_refine_ls_structure_factor_coef Fsqd
_refine_ls_weighting_details 'calc w = 1/[\s^2^(Fo^2^)+(0.0781P)^2^+0.5163P] where P = (Fo^2^+2Fc^2^)/3'
_refine_ls_weighting_scheme calc
_refine_ls_wR_factor_gt 0.1525
_refine_ls_wR_factor_ref 0.1589
_reflns_number_gt 4513
_reflns_number_total 5289
_reflns_threshold_expression I>2\s(I)
_cod_data_source_file cv6551.cif
_cod_data_source_block I
_cod_depositor_comments
;
The following automatic conversions were performed:
'_symmetry_cell_setting' value 'Triclinic' changed to 'triclinic'
according to '/home/saulius/struct/CIF-dictionaries/cif_core.dic'
dictionary named 'cif_core.dic' version 2.4.1 from 2010-06-29.

Automatic conversion script
Id: cif_fix_enum 1527 2010-12-29 10:47:43Z saulius 

The following automatic conversions were performed:

'_symmetry_cell_setting' value 'Triclinic' changed to 'triclinic'
according to /home/saulius/struct/CIF-dictionaries/cif_core.dic
dictionary named 'cif_core.dic' version 2.4.1 from 2010-06-29.

Automatic conversion script
Id: cif_fix_values 1715 2011-07-08 13:25:40Z adriana 
;
_cod_database_code 2206668
_cod_database_fobs_code 2206668

loop_
_symmetry_equiv_pos_as_xyz
'x, y, z'
'-x, -y, -z'

loop_
_atom_site_label
_atom_site_fract_x
_atom_site_fract_y
_atom_site_fract_z
_atom_site_U_iso_or_equiv
_atom_site_adp_type
_atom_site_calc_flag
_atom_site_refinement_flags
_atom_site_occupancy
_atom_site_type_symbol
O1 0.8216(3) 0.76592(15) 0.42303(11) 0.0801(6) Uani d . 1 O
O2 0.6202(4) 0.92609(18) 0.37610(12) 0.0882(7) Uani d . 1 O
O3 0.6414(3) 1.08643(15) 0.46388(12) 0.0642(5) Uani d . 1 O
O4 0.9203(4) 1.15161(16) 0.75933(12) 0.0831(7) Uani d . 1 O
O5 1.0699(3) 1.02578(17) 0.81226(11) 0.0833(7) Uani d . 1 O
O6 1.0917(4) 0.66101(17) 0.63022(12) 0.0888(7) Uani d . 1 O
O7 1.0864(4) 0.64779(19) 0.49395(12) 0.0902(7) Uani d . 1 O
N1 0.6786(3) 0.98780(16) 0.44698(11) 0.0478(4) Uani d . 1 N
N2 0.9797(3) 1.05788(17) 0.75086(12) 0.0565(5) Uani d . 1 N
N3 1.0550(3) 0.69738(15) 0.56441(11) 0.0504(4) Uani d . 1 N
C1 0.8579(3) 0.83169(17) 0.49562(12) 0.0434(4) Uani d . 1 C
C2 0.7922(3) 0.94428(17) 0.51556(12) 0.0399(4) Uani d . 1 C
C3 0.8325(3) 1.01580(17) 0.59650(13) 0.0419(4) Uani d . 1 C
H3 0.7878 1.0874 0.6050 0.050 Uiso calc R 1 H
C4 0.9395(3) 0.98212(17) 0.66577(12) 0.0429(4) Uani d . 1 C
C5 1.0089(3) 0.87610(17) 0.65419(12) 0.0426(4) Uani d . 1 C
H5 1.0794 0.8533 0.7012 0.051 Uiso calc R 1 H
C6 0.9721(3) 0.80567(16) 0.57266(12) 0.0402(4) Uani d . 1 C
N4 0.2745(2) 0.41227(13) -0.03627(9) 0.0380(4) Uani d . 1 N
N5 0.3628(2) 0.37459(13) 0.24799(10) 0.0378(4) Uani d . 1 N
N6 0.3044(2) 0.38232(12) 0.09981(9) 0.0321(3) Uani d . 1 N
N7 0.3909(2) 0.61431(13) 0.25502(9) 0.0371(4) Uani d . 1 N
C7 0.3078(3) 0.33695(16) 0.01158(11) 0.0359(4) Uani d . 1 C
C8 0.3386(3) 0.22128(17) -0.01595(12) 0.0441(5) Uani d . 1 C
H8 0.3393 0.1899 -0.0751 0.053 Uiso calc R 1 H
C9 0.3668(3) 0.15735(17) 0.04354(13) 0.0443(4) Uani d . 1 C
H9 0.3812 0.0809 0.0248 0.053 Uiso calc R 1 H
C10 0.3750(3) 0.20485(16) 0.13568(12) 0.0377(4) Uani d . 1 C
C11 0.4171(3) 0.14408(17) 0.20194(14) 0.0440(4) Uani d . 1 C
C12 0.4287(3) 0.20100(18) 0.28821(14) 0.0474(5) Uani d . 1 C
H12 0.4542 0.1621 0.3328 0.057 Uiso calc R 1 H
C13 0.4032(3) 0.31544(18) 0.30975(12) 0.0434(4) Uani d . 1 C
C14 0.3466(2) 0.31962(15) 0.16396(11) 0.0333(4) Uani d . 1 C
C15 0.2609(2) 0.49417(14) 0.10573(10) 0.0302(3) Uani d . 1 C
C16 0.2451(2) 0.51010(15) 0.02072(10) 0.0324(4) Uani d . 1 C
C17 0.4531(4) 0.0217(2) 0.17961(18) 0.0627(6) Uani d . 1 C
H17A 0.4790 -0.0054 0.2327 0.094 Uiso calc R 1 H
H17B 0.5602 0.0122 0.1495 0.094 Uiso calc R 1 H
H17C 0.3430 -0.0201 0.1423 0.094 Uiso calc R 1 H
C18 0.4228(4) 0.3793(2) 0.40389(13) 0.0584(6) Uani d . 1 C
H18A 0.3998 0.4567 0.4055 0.088 Uiso calc R 1 H
H18B 0.5489 0.3748 0.4339 0.088 Uiso calc R 1 H
H18C 0.3322 0.3471 0.4323 0.088 Uiso calc R 1 H
C19 0.2163(3) 0.56450(15) 0.18862(11) 0.0354(4) Uani d . 1 C
H19A 0.1387 0.5187 0.2150 0.042 Uiso calc R 1 H
H19B 0.1422 0.6252 0.1745 0.042 Uiso calc R 1 H
C20 0.3341(4) 0.6660(2) 0.34072(13) 0.0568(6) Uani d . 1 C
H20A 0.4453 0.6975 0.3827 0.085 Uiso calc R 1 H
H20B 0.2695 0.6094 0.3617 0.085 Uiso calc R 1 H
H20C 0.2509 0.7244 0.3330 0.085 Uiso calc R 1 H
C21 0.5087(3) 0.69511(18) 0.22342(13) 0.0481(5) Uani d . 1 C
H21A 0.6175 0.7243 0.2676 0.072 Uiso calc R 1 H
H21B 0.4348 0.7560 0.2118 0.072 Uiso calc R 1 H
H21C 0.5501 0.6572 0.1704 0.072 Uiso calc R 1 H
C22 0.2051(2) 0.60994(16) -0.01627(11) 0.0347(4) Uani d . 1 C
C23 0.1590(3) 0.71293(17) 0.03061(13) 0.0435(4) Uani d . 1 C
H23 0.1528 0.7220 0.0901 0.052 Uiso calc R 1 H
C24 0.1221(3) 0.80192(19) -0.00943(14) 0.0483(5) Uani d . 1 C
H24 0.0927 0.8701 0.0234 0.058 Uiso calc R 1 H
C25 0.1285(3) 0.7904(2) -0.09808(15) 0.0529(5) Uani d . 1 C
H25 0.1023 0.8499 -0.1252 0.063 Uiso calc R 1 H
C26 0.1745(3) 0.6891(2) -0.14535(14) 0.0529(5) Uani d . 1 C
H26 0.1806 0.6807 -0.2048 0.063 Uiso calc R 1 H
C27 0.2115(3) 0.60040(19) -0.10591(12) 0.0434(4) Uani d . 1 C
H27 0.2414 0.5327 -0.1393 0.052 Uiso calc R 1 H
O1W 0.7593(3) 0.54611(18) 0.32597(14) 0.0799(6) Uani d . 1 O
H7N 0.462(4) 0.553(2) 0.2646(17) 0.056(7) Uiso d . 1 H
H1W 0.801(5) 0.605(3) 0.368(2) 0.079(9) Uiso d . 1 H
H2W 0.804(7) 0.487(4) 0.348(3) 0.137(17) Uiso d . 1 H

loop_
_atom_site_aniso_label
_atom_site_aniso_U_11
_atom_site_aniso_U_22
_atom_site_aniso_U_33
_atom_site_aniso_U_12
_atom_site_aniso_U_13
_atom_site_aniso_U_23
O1 0.1255(17) 0.0538(10) 0.0421(9) 0.0226(10) -0.0168(10) -0.0109(7)
O2 0.1275(18) 0.0791(13) 0.0424(9) 0.0267(12) -0.0212(10) 0.0016(9)
O3 0.0816(12) 0.0522(10) 0.0625(10) 0.0130(8) 0.0061(9) 0.0239(8)
O4 0.1304(18) 0.0546(11) 0.0520(10) 0.0410(11) 0.0028(10) -0.0115(8)
O5 0.1215(17) 0.0710(12) 0.0410(9) 0.0330(12) -0.0158(10) -0.0064(8)
O6 0.150(2) 0.0691(13) 0.0494(10) 0.0579(13) 0.0103(11) 0.0142(9)
O7 0.1297(19) 0.0863(14) 0.0523(10) 0.0602(14) 0.0235(11) -0.0042(10)
N1 0.0521(10) 0.0525(11) 0.0411(9) 0.0028(8) 0.0081(7) 0.0153(8)
N2 0.0725(13) 0.0522(11) 0.0372(9) 0.0159(9) 0.0041(8) -0.0045(8)
N3 0.0616(11) 0.0455(10) 0.0409(9) 0.0170(8) 0.0083(8) 0.0005(7)
C1 0.0549(11) 0.0394(10) 0.0325(9) -0.0003(8) 0.0063(8) 0.0020(7)
C2 0.0436(10) 0.0430(10) 0.0343(9) 0.0012(8) 0.0082(7) 0.0102(7)
C3 0.0482(10) 0.0371(10) 0.0408(10) 0.0073(8) 0.0114(8) 0.0060(8)
C4 0.0495(10) 0.0423(11) 0.0331(9) 0.0076(8) 0.0080(8) -0.0010(8)
C5 0.0469(10) 0.0458(11) 0.0334(9) 0.0094(8) 0.0062(7) 0.0045(8)
C6 0.0462(10) 0.0368(10) 0.0375(9) 0.0080(8) 0.0120(7) 0.0040(7)
N4 0.0447(8) 0.0423(9) 0.0253(7) 0.0023(6) 0.0096(6) 0.0015(6)
N5 0.0442(8) 0.0389(8) 0.0291(7) 0.0009(6) 0.0067(6) 0.0053(6)
N6 0.0353(7) 0.0349(8) 0.0245(7) 0.0025(6) 0.0079(5) 0.0010(5)
N7 0.0551(9) 0.0323(8) 0.0225(7) 0.0093(7) 0.0083(6) 0.0007(5)
C7 0.0400(9) 0.0397(10) 0.0259(8) 0.0006(7) 0.0101(6) -0.0004(7)
C8 0.0530(11) 0.0430(11) 0.0327(9) 0.0063(8) 0.0130(8) -0.0039(8)
C9 0.0505(11) 0.0351(10) 0.0440(10) 0.0079(8) 0.0122(8) -0.0024(8)
C10 0.0363(9) 0.0368(10) 0.0389(9) 0.0032(7) 0.0086(7) 0.0042(7)
C11 0.0431(10) 0.0395(11) 0.0497(11) 0.0031(8) 0.0064(8) 0.0113(8)
C12 0.0552(12) 0.0447(11) 0.0442(11) 0.0020(9) 0.0043(9) 0.0172(9)
C13 0.0506(11) 0.0470(11) 0.0331(9) -0.0009(8) 0.0062(8) 0.0116(8)
C14 0.0321(8) 0.0380(9) 0.0292(8) 0.0020(7) 0.0069(6) 0.0055(7)
C15 0.0338(8) 0.0314(8) 0.0253(7) 0.0048(6) 0.0079(6) 0.0031(6)
C16 0.0331(8) 0.0372(9) 0.0254(8) 0.0009(7) 0.0075(6) 0.0024(6)
C17 0.0809(17) 0.0423(13) 0.0648(15) 0.0126(11) 0.0074(12) 0.0137(11)
C18 0.0865(17) 0.0578(14) 0.0312(10) 0.0006(12) 0.0069(10) 0.0138(9)
C19 0.0423(9) 0.0378(9) 0.0269(8) 0.0090(7) 0.0125(7) 0.0037(7)
C20 0.0909(17) 0.0524(12) 0.0248(9) 0.0181(11) 0.0168(9) -0.0031(8)
C21 0.0597(12) 0.0435(11) 0.0378(10) -0.0037(9) 0.0045(9) 0.0055(8)
C22 0.0331(8) 0.0434(10) 0.0276(8) -0.0012(7) 0.0050(6) 0.0087(7)
C23 0.0503(11) 0.0471(11) 0.0337(9) 0.0045(8) 0.0082(8) 0.0092(8)
C24 0.0493(11) 0.0455(12) 0.0508(11) 0.0061(9) 0.0066(9) 0.0135(9)
C25 0.0501(11) 0.0624(14) 0.0519(12) 0.0022(10) 0.0042(9) 0.0290(11)
C26 0.0581(12) 0.0705(15) 0.0351(10) 0.0013(10) 0.0081(9) 0.0231(10)
C27 0.0471(10) 0.0539(12) 0.0300(9) 0.0023(8) 0.0092(7) 0.0095(8)
O1W 0.1047(16) 0.0466(10) 0.0714(12) 0.0145(10) -0.0194(11) -0.0009(9)

loop_
_atom_type_symbol
_atom_type_description
_atom_type_scat_dispersion_real
_atom_type_scat_dispersion_imag
_atom_type_scat_source
C C 0.0181 0.0091 'International Tables Vol C Tables 4.2.6.8 and 6.1.1.4'
H H 0.0000 0.0000 'International Tables Vol C Tables 4.2.6.8 and 6.1.1.4'
N N 0.0311 0.0180 'International Tables Vol C Tables 4.2.6.8 and 6.1.1.4'
O O 0.0492 0.0322 'International Tables Vol C Tables 4.2.6.8 and 6.1.1.4'

loop_
_geom_angle_atom_site_label_1
_geom_angle_atom_site_label_2
_geom_angle_atom_site_label_3
_geom_angle
O2 N1 O3 121.70(19)
O2 N1 C2 119.93(19)
O3 N1 C2 118.35(18)
O5 N2 O4 122.43(19)
O5 N2 C4 118.93(19)
O4 N2 C4 118.63(19)
O7 N3 O6 122.4(2)
O7 N3 C6 119.88(19)
O6 N3 C6 117.73(17)
O1 C1 C2 124.7(2)
O1 C1 C6 124.0(2)
C2 C1 C6 111.37(16)
C3 C2 C1 123.93(18)
C3 C2 N1 115.88(18)
C1 C2 N1 120.19(17)
C2 C3 C4 120.14(18)
C2 C3 H3 119.9
C4 C3 H3 119.9
C3 C4 C5 120.77(18)
C3 C4 N2 119.61(18)
C5 C4 N2 119.62(18)
C6 C5 C4 118.96(18)
C6 C5 H5 120.5
C4 C5 H5 120.5
C5 C6 C1 124.79(18)
C5 C6 N3 116.09(18)
C1 C6 N3 119.12(16)
C7 N4 C16 106.31(14)
C14 N5 C13 117.63(16)
C7 N6 C15 106.40(14)
C7 N6 C14 121.72(15)
C15 N6 C14 131.84(14)
C21 N7 C20 112.00(16)
C21 N7 C19 112.59(14)
C20 N7 C19 109.74(16)
C21 N7 H7N 109.5(16)
C20 N7 H7N 106.4(16)
C19 N7 H7N 106.3(15)
N4 C7 N6 111.51(15)
N4 C7 C8 128.91(16)
N6 C7 C8 119.54(17)
C9 C8 C7 119.79(17)
C9 C8 H8 120.1
C7 C8 H8 120.1
C8 C9 C10 121.18(18)
C8 C9 H9 119.4
C10 C9 H9 119.4
C14 C10 C11 116.47(17)
C14 C10 C9 119.58(17)
C11 C10 C9 123.92(18)
C12 C11 C10 118.09(18)
C12 C11 C17 120.8(2)
C10 C11 C17 121.13(19)
C11 C12 C13 121.19(19)
C11 C12 H12 119.4
C13 C12 H12 119.4
N5 C13 C12 121.68(18)
N5 C13 C18 116.70(19)
C12 C13 C18 121.60(18)
N5 C14 N6 117.18(16)
N5 C14 C10 124.89(17)
N6 C14 C10 117.90(15)
C16 C15 N6 105.27(14)
C16 C15 C19 132.71(16)
N6 C15 C19 121.39(15)
N4 C16 C15 110.49(16)
N4 C16 C22 117.65(14)
C15 C16 C22 131.86(16)
C11 C17 H17A 109.5
C11 C17 H17B 109.5
H17A C17 H17B 109.5
C11 C17 H17C 109.5
H17A C17 H17C 109.5
H17B C17 H17C 109.5
C13 C18 H18A 109.5
C13 C18 H18B 109.5
H18A C18 H18B 109.5
C13 C18 H18C 109.5
H18A C18 H18C 109.5
H18B C18 H18C 109.5
C15 C19 N7 113.47(14)
C15 C19 H19A 108.9
N7 C19 H19A 108.9
C15 C19 H19B 108.9
N7 C19 H19B 108.9
H19A C19 H19B 107.7
N7 C20 H20A 109.5
N7 C20 H20B 109.5
H20A C20 H20B 109.5
N7 C20 H20C 109.5
H20A C20 H20C 109.5
H20B C20 H20C 109.5
N7 C21 H21A 109.5
N7 C21 H21B 109.5
H21A C21 H21B 109.5
N7 C21 H21C 109.5
H21A C21 H21C 109.5
H21B C21 H21C 109.5
C23 C22 C27 117.06(18)
C23 C22 C16 125.16(15)
C27 C22 C16 117.78(17)
C24 C23 C22 121.39(18)
C24 C23 H23 119.3
C22 C23 H23 119.3
C23 C24 C25 120.5(2)
C23 C24 H24 119.7
C25 C24 H24 119.7
C26 C25 C24 118.8(2)
C26 C25 H25 120.6
C24 C25 H25 120.6
C25 C26 C27 120.95(19)
C25 C26 H26 119.5
C27 C26 H26 119.5
C26 C27 C22 121.3(2)
C26 C27 H27 119.4
C22 C27 H27 119.4
H1W O1W H2W 104(3)

loop_
_geom_bond_atom_site_label_1
_geom_bond_atom_site_label_2
_geom_bond_distance
_geom_bond_publ_flag
O1 C1 1.233(2) y
O2 N1 1.209(2) y
O3 N1 1.223(2) y
O4 N2 1.221(3) y
O5 N2 1.223(2) y
O6 N3 1.211(2) y
O7 N3 1.205(2) y
N1 C2 1.456(3) y
N2 C4 1.438(2) y
N3 C6 1.456(3) y
C1 C2 1.453(3) y
C1 C6 1.457(3) y
C2 C3 1.365(3) ?
C3 C4 1.381(3) ?
C3 H3 0.9300 ?
C4 C5 1.387(3) ?
C5 C6 1.366(3) ?
C5 H5 0.9300 ?
N4 C7 1.315(2) ?
N4 C16 1.375(2) ?
N5 C14 1.337(2) ?
N5 C13 1.336(2) ?
N6 C7 1.388(2) ?
N6 C15 1.397(2) ?
N6 C14 1.399(2) ?
N7 C21 1.486(3) y
N7 C20 1.488(2) y
N7 C19 1.512(2) y
N7 H7N 0.95(3) ?
C7 C8 1.420(3) ?
C8 C9 1.341(3) ?
C8 H8 0.9300 ?
C9 C10 1.437(3) ?
C9 H9 0.9300 ?
C10 C14 1.407(3) ?
C10 C11 1.410(3) ?
C11 C12 1.378(3) ?
C11 C17 1.499(3) ?
C12 C13 1.389(3) ?
C12 H12 0.9300 ?
C13 C18 1.505(3) ?
C15 C16 1.385(2) ?
C15 C19 1.489(2) ?
C16 C22 1.478(3) ?
C17 H17A 0.9600 ?
C17 H17B 0.9600 ?
C17 H17C 0.9600 ?
C18 H18A 0.9600 ?
C18 H18B 0.9600 ?
C18 H18C 0.9600 ?
C19 H19A 0.9700 ?
C19 H19B 0.9700 ?
C20 H20A 0.9600 ?
C20 H20B 0.9600 ?
C20 H20C 0.9600 ?
C21 H21A 0.9600 ?
C21 H21B 0.9600 ?
C21 H21C 0.9600 ?
C22 C23 1.393(3) ?
C22 C27 1.403(2) ?
C23 C24 1.383(3) ?
C23 H23 0.9300 ?
C24 C25 1.385(3) ?
C24 H24 0.9300 ?
C25 C26 1.379(4) ?
C25 H25 0.9300 ?
C26 C27 1.374(3) ?
C26 H26 0.9300 ?
C27 H27 0.9300 ?
O1W H1W 0.87(4) ?
O1W H2W 0.91(5) ?

loop_
_geom_hbond_atom_site_label_D
_geom_hbond_atom_site_label_H
_geom_hbond_atom_site_label_A
_geom_hbond_site_symmetry_A
_geom_hbond_distance_DH
_geom_hbond_distance_HA
_geom_hbond_distance_DA
_geom_hbond_angle_DHA
_geom_hbond_publ_flag
N7 H7N O1W . 0.95(3) 2.20(3) 2.919(3) 132(2) y
N7 H7N N5 . 0.95(3) 2.21(3) 2.899(2) 129(2) y
O1W H1W O1 . 0.87(4) 1.96(4) 2.768(3) 154(3) y
O1W H2W O6 2_766 0.91(5) 2.06(5) 2.952(3) 167(4) y
C25 H25 O5 1_454 0.93 2.55 3.474(3) 173 y
C26 H26 O6 1_454 0.93 2.54 3.440(3) 163 y
C20 H20C O4 2_676 0.96 2.54 3.416(3) 152 y
C21 H21A O1 . 0.96 2.59 3.489(3) 156 y

loop_
_geom_torsion_atom_site_label_1
_geom_torsion_atom_site_label_2
_geom_torsion_atom_site_label_3
_geom_torsion_atom_site_label_4
_geom_torsion
_geom_torsion_publ_flag
O1 C1 C2 C3 179.5(2) ?
C6 C1 C2 C3 -0.2(3) ?
O1 C1 C2 N1 -1.5(3) ?
C6 C1 C2 N1 178.78(17) ?
O2 N1 C2 C3 -172.3(2) ?
O3 N1 C2 C3 6.0(3) ?
O2 N1 C2 C1 8.6(3) ?
O3 N1 C2 C1 -173.06(19) ?
C1 C2 C3 C4 -0.9(3) ?
N1 C2 C3 C4 -179.96(18) ?
C2 C3 C4 C5 0.6(3) ?
C2 C3 C4 N2 -179.50(19) ?
O5 N2 C4 C3 177.9(2) ?
O4 N2 C4 C3 -1.3(3) ?
O5 N2 C4 C5 -2.2(3) ?
O4 N2 C4 C5 178.7(2) ?
C3 C4 C5 C6 0.9(3) ?
N2 C4 C5 C6 -179.00(19) ?
C4 C5 C6 C1 -2.2(3) ?
C4 C5 C6 N3 177.81(18) ?
O1 C1 C6 C5 -177.9(2) ?
C2 C1 C6 C5 1.8(3) ?
O1 C1 C6 N3 2.0(3) ?
C2 C1 C6 N3 -178.20(17) ?
O7 N3 C6 C5 -154.8(2) ?
O6 N3 C6 C5 24.6(3) ?
O7 N3 C6 C1 25.3(3) ?
O6 N3 C6 C1 -155.4(2) ?
C16 N4 C7 N6 -0.9(2) ?
C16 N4 C7 C8 176.92(19) ?
C15 N6 C7 N4 1.4(2) ?
C14 N6 C7 N4 -176.35(15) ?
C15 N6 C7 C8 -176.61(16) ?
C14 N6 C7 C8 5.6(3) ?
N4 C7 C8 C9 -178.6(2) ?
N6 C7 C8 C9 -1.0(3) ?
C7 C8 C9 C10 -2.8(3) ?
C8 C9 C10 C14 2.2(3) ?
C8 C9 C10 C11 -175.45(19) ?
C14 C10 C11 C12 -0.6(3) ?
C9 C10 C11 C12 177.16(19) ?
C14 C10 C11 C17 -179.02(19) ?
C9 C10 C11 C17 -1.3(3) ?
C10 C11 C12 C13 -1.1(3) ?
C17 C11 C12 C13 177.4(2) ?
C14 N5 C13 C12 0.4(3) ?
C14 N5 C13 C18 179.36(18) ?
C11 C12 C13 N5 1.3(3) ?
C11 C12 C13 C18 -177.7(2) ?
C13 N5 C14 N6 180.00(16) ?
C13 N5 C14 C10 -2.2(3) ?
C7 N6 C14 N5 171.82(15) ?
C15 N6 C14 N5 -5.3(3) ?
C7 N6 C14 C10 -6.1(2) ?
C15 N6 C14 C10 176.71(16) ?
C11 C10 C14 N5 2.3(3) ?
C9 C10 C14 N5 -175.53(17) ?
C11 C10 C14 N6 -179.92(16) ?
C9 C10 C14 N6 2.3(2) ?
C7 N6 C15 C16 -1.33(18) ?
C14 N6 C15 C16 176.14(17) ?
C7 N6 C15 C19 170.63(15) ?
C14 N6 C15 C19 -11.9(3) ?
C7 N4 C16 C15 0.0(2) ?
C7 N4 C16 C22 179.65(15) ?
N6 C15 C16 N4 0.85(19) ?
C19 C15 C16 N4 -169.80(18) ?
N6 C15 C16 C22 -178.73(17) ?
C19 C15 C16 C22 10.6(3) ?
C16 C15 C19 N7 -109.0(2) y
N6 C15 C19 N7 81.5(2) y
C21 N7 C19 C15 64.3(2) ?
C20 N7 C19 C15 -170.19(16) ?
N4 C16 C22 C23 175.25(17) y
C15 C16 C22 C23 -5.2(3) y
N4 C16 C22 C27 -3.9(2) y
C15 C16 C22 C27 175.66(18) y
C27 C22 C23 C24 -0.3(3) ?
C16 C22 C23 C24 -179.46(18) ?
C22 C23 C24 C25 0.6(3) ?
C23 C24 C25 C26 -0.7(3) ?
C24 C25 C26 C27 0.7(3) ?
C25 C26 C27 C22 -0.4(3) ?
C23 C22 C27 C26 0.2(3) ?
C16 C22 C27 C26 179.46(18) ?
